data_1547359
loop_
_publ_author_name
'Atmuri, N. D. Prasad'
'Reilley, David J.'
'Lubell, William D.'

_publ_section_title
;
 Peptidomimetic Synthesis by Way of Diastereoselective Iodoacetoxylation
 and Transannular Amidation of 7-9-Membered Lactams.
;
_journal_issue 19
_journal_name_full 'Organic letters'
_journal_page_first 5066
_journal_page_last 5069
_journal_paper_doi 10.1021/acs.orglett.7b02275
_journal_volume 19
_journal_year 2017
_chemical_absolute_configuration rmad
_chemical_formula_moiety 'C23 H22 N2 O5'
_chemical_formula_sum 'C23 H22 N2 O5'
_chemical_formula_weight 406.42
_space_group_crystal_system orthorhombic
_space_group_IT_number 18
_space_group_name_Hall 'P 2 2ab'
_space_group_name_H-M_alt 'P 21 21 2'
_symmetry_space_group_name_Hall 'P 2 2ab'
_symmetry_space_group_name_H-M 'P 21 21 2'
_atom_sites_solution_hydrogens geom
_atom_sites_solution_primary dual
_audit_creation_date 2017-07-20
_audit_creation_method
;
Olex2 1.2
(compiled 2017.03.28 svn.r3405 for OlexSys, GUI svn.r5337)
;
_cell_angle_alpha 90
_cell_angle_beta 90
_cell_angle_gamma 90
_cell_formula_units_Z 4
_cell_length_a 11.3495(5)
_cell_length_b 36.3258(17)
_cell_length_c 4.7864(2)
_cell_measurement_reflns_used 9776
_cell_measurement_temperature 150
_cell_measurement_theta_max 54.892
_cell_measurement_theta_min 3.550
_cell_volume 1973.34(15)
_computing_cell_refinement 'SAINT v8.34A (Bruker, 2013)'
_computing_data_collection
;
APEX 2 (2013) Bruker AXS Inc., Madison, WI 53719-1173.
;
_computing_data_reduction 'SAINT v8.34A (Bruker, 2013)'
_computing_molecular_graphics 'Olex2 (Dolomanov et al., 2009)'
_computing_publication_material 'Olex2 (Dolomanov et al., 2009)'
_computing_structure_refinement 'XL (Sheldrick, 2008)'
_computing_structure_solution 'XT (Sheldrick, 2015)'
_diffrn_ambient_temperature 150
_diffrn_detector 'CMOS Area detector'
_diffrn_detector_area_resol_mean 10.24
_diffrn_detector_type 'Bruker Photon 100 CMOS Detector'
_diffrn_measured_fraction_theta_full 1.000
_diffrn_measured_fraction_theta_max 1.000
_diffrn_measurement_device 'k-geometry diffractometer'
_diffrn_measurement_device_type 'Bruker Venture Metaljet'
_diffrn_measurement_method '\w and \f scans'
_diffrn_radiation_collimation 'Focusing mirrors'
_diffrn_radiation_monochromator 'Helios MX Mirror Optics'
_diffrn_radiation_probe x-ray
_diffrn_radiation_type GaK\a
_diffrn_radiation_wavelength 1.34139
_diffrn_reflns_av_R_equivalents 0.0550
_diffrn_reflns_av_unetI/netI 0.0232
_diffrn_reflns_Laue_measured_fraction_full 1.000
_diffrn_reflns_Laue_measured_fraction_max 1.000
_diffrn_reflns_limit_h_max 13
_diffrn_reflns_limit_h_min -13
_diffrn_reflns_limit_k_max 44
_diffrn_reflns_limit_k_min -44
_diffrn_reflns_limit_l_max 5
_diffrn_reflns_limit_l_min -5
_diffrn_reflns_number 51210
_diffrn_reflns_point_group_measured_fraction_full 1.000
_diffrn_reflns_point_group_measured_fraction_max 0.999
_diffrn_reflns_theta_full 53.594
_diffrn_reflns_theta_max 54.970
_diffrn_reflns_theta_min 2.116
_diffrn_source 'Metal Jet'
_diffrn_source_target Ga
_diffrn_source_type 'Gallium Liquid Metal Jet Source'
_exptl_absorpt_coefficient_mu 0.513
_exptl_absorpt_correction_T_max 0.7508
_exptl_absorpt_correction_T_min 0.6571
_exptl_absorpt_correction_type multi-scan
_exptl_absorpt_process_details
'SADABS-2014/5 (Bruker,2014/5) was used for absorption correction. wR2(int) was 0.1524 before and 0.0762 after correction. The Ratio of minimum to maximum transmission is 0.8752. The \l/2 correction factor is 0.00150.'
_exptl_crystal_colour Colorless
_exptl_crystal_colour_primary Colorless
_exptl_crystal_density_diffrn 1.368
_exptl_crystal_description NEEDLE
_exptl_crystal_F_000 856
_exptl_crystal_size_max 0.4
_exptl_crystal_size_mid 0.04
_exptl_crystal_size_min 0.04
_refine_diff_density_max 0.179
_refine_diff_density_min -0.122
_refine_diff_density_rms 0.033
_refine_ls_abs_structure_details
;
 Flack x determined using 1333 quotients [(I+)-(I-)]/[(I+)+(I-)]
 (Parsons, Flack and Wagner, Acta Cryst. B69 (2013) 249-259).
;
_refine_ls_abs_structure_Flack 0.06(7)
_refine_ls_extinction_coef 0.0115(8)
_refine_ls_extinction_expression Fc^*^=kFc[1+0.001xFc^2^\l^3^/sin(2\q)]^-1/4^
_refine_ls_extinction_method 'SHELXL-2014/7 (Sheldrick 2014'
_refine_ls_goodness_of_fit_ref 1.089
_refine_ls_hydrogen_treatment constr
_refine_ls_matrix_type full
_refine_ls_number_parameters 518
_refine_ls_number_reflns 3742
_refine_ls_number_restraints 70
_refine_ls_restrained_S_all 1.087
_refine_ls_R_factor_all 0.0350
_refine_ls_R_factor_gt 0.0312
_refine_ls_shift/su_max 0.001
_refine_ls_shift/su_mean 0.000
_refine_ls_structure_factor_coef Fsqd
_refine_ls_weighting_details 'w=1/[\s^2^(Fo^2^)+(0.0417P)^2^+0.1956P] where P=(Fo^2^+2Fc^2^)/3'
_refine_ls_weighting_scheme calc
_refine_ls_wR_factor_gt 0.0754
_refine_ls_wR_factor_ref 0.0771
_reflns_Friedel_coverage 0.678
_reflns_Friedel_fraction_full 1.000
_reflns_Friedel_fraction_max 0.997
_reflns_number_gt 3503
_reflns_number_total 3742
_reflns_threshold_expression 'I > 2\s(I)'
_cod_data_source_file ol7b02275_si_005.cif
_cod_data_source_block lub106
_cod_depositor_comments
;
The following automatic conversions were performed:

'_diffrn_radiation_probe' value 'X-ray' changed to 'x-ray' according
to
/home/data/users/saulius/crontab/automatic-downloads/rss-feeds/ACS/lib/dictionaries/cif_core.dic
dictionary named 'cif_core.dic' version 2.4.2 from 2011-04-26.

Automatic conversion script
Id: cif_fix_values 4973 2017-02-22 13:04:09Z antanas 

 Adding full bibliography for 1547358--1547364.cif.
;
_cod_database_code 1547359
_shelx_shelxl_version_number 2014/7
_shelx_space_group_comment
;
The symmetry employed for this shelxl refinement is uniquely defined
by the following loop, which should always be used as a source of
symmetry information in preference to the above space-group names.
They are only intended as comments.
;
_shelx_estimated_absorpt_t_max 0.980
_shelx_estimated_absorpt_t_min 0.821
_olex2_refinement_description
;
1. Fixed Uiso
 At 1.2 times of:
  All C(H) groups, All C(H,H) groups, All N(H) groups, All N(H,H) groups
 At 1.5 times of:
  All C(H,H,H) groups
2. Restrained distances
 N2-C32 \\sim N2-C2
 with sigma of 0.02
 O5-C9 \\sim O50-C9
 with sigma of 0.02
3. Same fragment restrains
{N1, O1, C1, C2, C3, C4, C5, C6, C7, O2, O3, C8, O5, C10, C11, C12, C13, C14,
C15, C16, C17, C18, C19, C20, C21, C22, C23} sigma for 1-2: 0.02, 1-3: 0.04
as
{N31, O31, C31, C32, C33, C34, C35, C36, C37, O32, O33, C38, O50, C40, C41,
C42, C43, C44, C45, C46, C47, C48, C49, C50, C51, C52, C53}
4. Others
 Sof(H2B)=Sof(N31)=Sof(H31)=Sof(O31)=Sof(C31)=Sof(C32)=Sof(H32)=Sof(C33)=
 Sof(H33)=Sof(C34)=Sof(H34)=Sof(C35)=Sof(H35A)=Sof(H35B)=Sof(C36)=Sof(H36)=
 Sof(C37)=Sof(O32)=Sof(O33)=Sof(C38)=Sof(H38A)=Sof(H38B)=Sof(H38C)=Sof(O50)=
 Sof(C40)=Sof(H40A)=Sof(H40B)=Sof(C41)=Sof(H41)=Sof(C42)=Sof(C43)=Sof(H43)=
 Sof(C44)=Sof(H44)=Sof(C45)=Sof(H45)=Sof(C46)=Sof(H46)=Sof(C47)=Sof(C48)=
 Sof(C49)=Sof(H49)=Sof(C50)=Sof(H50)=Sof(C51)=Sof(H51)=Sof(C52)=Sof(H52)=
 Sof(C53)=1-FVAR(1)
 Sof(H2A)=Sof(N1)=Sof(H1)=Sof(O1)=Sof(C1)=Sof(C2)=Sof(H2)=Sof(C3)=Sof(H3)=
 Sof(C4)=Sof(H4)=Sof(C5)=Sof(H5A)=Sof(H5B)=Sof(C6)=Sof(H6)=Sof(C7)=Sof(O2)=
 Sof(O3)=Sof(C8)=Sof(H8A)=Sof(H8B)=Sof(H8C)=Sof(O5)=Sof(C10)=Sof(H10A)=
 Sof(H10B)=Sof(C11)=Sof(H11)=Sof(C12)=Sof(C13)=Sof(H13)=Sof(C14)=Sof(H14)=
 Sof(C15)=Sof(H15)=Sof(C16)=Sof(H16)=Sof(C17)=Sof(C18)=Sof(C19)=Sof(H19)=
 Sof(C20)=Sof(H20)=Sof(C21)=Sof(H21)=Sof(C22)=Sof(H22)=Sof(C23)=FVAR(1)
5.a Ternary CH refined with riding coordinates:
 C2(H2), C6(H6), C11(H11), C32(H32), C36(H36), C41(H41)
5.b Secondary CH2 refined with riding coordinates:
 C5(H5A,H5B), C10(H10A,H10B), C35(H35A,H35B), C40(H40A,H40B)
5.c Aromatic/amide H refined with riding coordinates:
 N2(H2A), N2(H2B), N1(H1), C3(H3), C4(H4), C13(H13), C14(H14), C15(H15),
 C16(H16), C19(H19), C20(H20), C21(H21), C22(H22), N31(H31), C33(H33), C34(H34),
  C43(H43), C44(H44), C45(H45), C46(H46), C49(H49), C50(H50), C51(H51), C52(H52)
5.d Idealised Me refined as rotating group:
 C8(H8A,H8B,H8C), C38(H38A,H38B,H38C)
;
_olex2_submission_special_instructions 'No special instructions were received'

loop_
_space_group_symop_operation_xyz
'x, y, z'
'-x, -y, z'
'-x+1/2, y+1/2, -z'
'x+1/2, -y+1/2, -z'

loop_
_atom_site_label
_atom_site_type_symbol
_atom_site_fract_x
_atom_site_fract_y
_atom_site_fract_z
_atom_site_U_iso_or_equiv
_atom_site_adp_type
_atom_site_occupancy
_atom_site_site_symmetry_order
_atom_site_calc_flag
_atom_site_refinement_flags_posn
_atom_site_refinement_flags_occupancy
_atom_site_disorder_assembly
_atom_site_disorder_group
O4 O 0.43377(14) 0.63515(4) 0.6386(3) 0.0521(4) Uani 1 1 d . . . .
N2 N 0.42847(16) 0.61276(4) 0.1987(3) 0.0404(4) Uani 1 1 d D . . .
H2A H 0.4491 0.6162 0.0233 0.049 Uiso 0.523(3) 1 calc R P A 1
H2B H 0.4483 0.6179 0.0252 0.049 Uiso 0.477(3) 1 calc R P A 2
C9 C 0.46529(17) 0.63586(5) 0.3966(4) 0.0328(4) Uani 1 1 d D . . .
N1 N 0.3527(10) 0.5179(2) 0.266(2) 0.0345(19) Uani 0.523(3) 1 d D P A 1
H1 H 0.3807 0.4961 0.2213 0.041 Uiso 0.523(3) 1 calc R P A 1
O1 O 0.5111(2) 0.54621(7) 0.0737(7) 0.0414(8) Uani 0.523(3) 1 d D P A 1
C1 C 0.4155(7) 0.5479(2) 0.1924(15) 0.0285(16) Uani 0.523(3) 1 d D P A 1
C2 C 0.3566(8) 0.5830(3) 0.273(3) 0.028(3) Uani 0.523(3) 1 d D P A 1
H2 H 0.3344 0.5835 0.4753 0.034 Uiso 0.523(3) 1 calc R P A 1
C3 C 0.2477(4) 0.58907(11) 0.0765(10) 0.0330(9) Uani 0.523(3) 1 d D P A 1
H3 H 0.2455 0.6105 -0.0366 0.040 Uiso 0.523(3) 1 calc R P A 1
C4 C 0.1586(3) 0.56542(11) 0.0614(9) 0.0359(9) Uani 0.523(3) 1 d D P A 1
H4 H 0.0984 0.5715 -0.0689 0.043 Uiso 0.523(3) 1 calc R P A 1
C5 C 0.1403(3) 0.53049(16) 0.2226(11) 0.0369(10) Uani 0.523(3) 1 d D P A 1
H5A H 0.1267 0.5102 0.0882 0.044 Uiso 0.523(3) 1 calc R P A 1
H5B H 0.0680 0.5331 0.3366 0.044 Uiso 0.523(3) 1 calc R P A 1
C6 C 0.2416(5) 0.51967(13) 0.4147(9) 0.0302(9) Uani 0.523(3) 1 d D P A 1
H6 H 0.2490 0.5392 0.5606 0.036 Uiso 0.523(3) 1 calc R P A 1
C7 C 0.2139(3) 0.48369(10) 0.5634(9) 0.0371(10) Uani 0.523(3) 1 d D P A 1
O2 O 0.1206(3) 0.47792(8) 0.6773(8) 0.0654(11) Uani 0.523(3) 1 d D P A 1
O3 O 0.3036(8) 0.4611(3) 0.561(2) 0.048(3) Uani 0.523(3) 1 d D P A 1
C8 C 0.2881(4) 0.42571(10) 0.7034(12) 0.0450(11) Uani 0.523(3) 1 d D P A 1
H8A H 0.3503 0.4087 0.6445 0.068 Uiso 0.523(3) 1 calc GR P A 1
H8B H 0.2110 0.4154 0.6548 0.068 Uiso 0.523(3) 1 calc GR P A 1
H8C H 0.2925 0.4294 0.9059 0.068 Uiso 0.523(3) 1 calc GR P A 1
O5 O 0.5477(14) 0.6610(4) 0.317(4) 0.0267(19) Uani 0.523(3) 1 d D P A 1
C10 C 0.5830(11) 0.6912(4) 0.494(3) 0.037(4) Uani 0.523(3) 1 d D P A 1
H10A H 0.5913 0.6820 0.6882 0.044 Uiso 0.523(3) 1 calc R P A 1
H10B H 0.5200 0.7100 0.4938 0.044 Uiso 0.523(3) 1 calc R P A 1
C11 C 0.6971(9) 0.7090(3) 0.407(3) 0.024(2) Uani 0.523(3) 1 d D P A 1
H11 H 0.6903 0.7184 0.2113 0.029 Uiso 0.523(3) 1 calc R P A 1
C12 C 0.7326(14) 0.7397(4) 0.599(4) 0.026(2) Uani 0.523(3) 1 d D P A 1
C13 C 0.6783(18) 0.7728(5) 0.655(5) 0.039(3) Uani 0.523(3) 1 d D P A 1
H13 H 0.6052 0.7782 0.5680 0.047 Uiso 0.523(3) 1 calc R P A 1
C14 C 0.7275(11) 0.7982(2) 0.835(3) 0.040(2) Uani 0.523(3) 1 d D P A 1
H14 H 0.6922 0.8217 0.8586 0.048 Uiso 0.523(3) 1 calc R P A 1
C15 C 0.8294(8) 0.7891(2) 0.9825(18) 0.039(2) Uani 0.523(3) 1 d D P A 1
H15 H 0.8610 0.8058 1.1158 0.047 Uiso 0.523(3) 1 calc R P A 1
C16 C 0.8846(8) 0.7556(2) 0.9340(18) 0.033(2) Uani 0.523(3) 1 d D P A 1
H16 H 0.9542 0.7493 1.0332 0.040 Uiso 0.523(3) 1 calc R P A 1
C17 C 0.8380(9) 0.7319(3) 0.7423(19) 0.0262(18) Uani 0.523(3) 1 d D P A 1
C18 C 0.8805(7) 0.6964(2) 0.6401(16) 0.0264(17) Uani 0.523(3) 1 d D P A 1
C19 C 0.9805(5) 0.67573(17) 0.7062(13) 0.0375(14) Uani 0.523(3) 1 d D P A 1
H19 H 1.0314 0.6833 0.8529 0.045 Uiso 0.523(3) 1 calc R P A 1
C20 C 1.0045(7) 0.6443(2) 0.5565(17) 0.044(2) Uani 0.523(3) 1 d D P A 1
H20 H 1.0720 0.6301 0.6030 0.053 Uiso 0.523(3) 1 calc R P A 1
C21 C 0.9332(6) 0.63299(16) 0.3418(15) 0.0420(14) Uani 0.523(3) 1 d D P A 1
H21 H 0.9534 0.6118 0.2355 0.050 Uiso 0.523(3) 1 calc R P A 1
C22 C 0.8301(6) 0.65278(19) 0.2794(15) 0.0377(15) Uani 0.523(3) 1 d D P A 1
H22 H 0.7791 0.6448 0.1342 0.045 Uiso 0.523(3) 1 calc R P A 1
C23 C 0.8038(9) 0.6841(2) 0.432(2) 0.030(2) Uani 0.523(3) 1 d D P A 1
N31 N 0.3666(11) 0.5116(3) 0.194(2) 0.0298(17) Uani 0.477(3) 1 d D P A 2
H31 H 0.3920 0.4921 0.1027 0.036 Uiso 0.477(3) 1 calc R P A 2
O31 O 0.4597(3) 0.54897(7) -0.1103(6) 0.0343(7) Uani 0.477(3) 1 d D P A 2
C31 C 0.3999(8) 0.5447(3) 0.0977(16) 0.0300(19) Uani 0.477(3) 1 d D P A 2
C32 C 0.3566(10) 0.5791(3) 0.246(4) 0.045(5) Uani 0.477(3) 1 d D P A 2
H32 H 0.3704 0.5734 0.4481 0.054 Uiso 0.477(3) 1 calc R P A 2
C33 C 0.2214(4) 0.57953(12) 0.2221(14) 0.0411(12) Uani 0.477(3) 1 d D P A 2
H33 H 0.1885 0.6025 0.1676 0.049 Uiso 0.477(3) 1 calc R P A 2
C34 C 0.1436(4) 0.55284(16) 0.2655(13) 0.0439(13) Uani 0.477(3) 1 d D P A 2
H34 H 0.0641 0.5589 0.2237 0.053 Uiso 0.477(3) 1 calc R P A 2
C35 C 0.1638(5) 0.51444(13) 0.3717(13) 0.0366(10) Uani 0.477(3) 1 d D P A 2
H35A H 0.1342 0.4968 0.2308 0.044 Uiso 0.477(3) 1 calc R P A 2
H35B H 0.1170 0.5109 0.5442 0.044 Uiso 0.477(3) 1 calc R P A 2
C36 C 0.2922(5) 0.50537(13) 0.4349(9) 0.0283(10) Uani 0.477(3) 1 d D P A 2
H36 H 0.3198 0.5216 0.5904 0.034 Uiso 0.477(3) 1 calc R P A 2
C37 C 0.3037(10) 0.4644(4) 0.530(3) 0.025(2) Uani 0.477(3) 1 d D P A 2
O32 O 0.3624(3) 0.44267(8) 0.4047(7) 0.0444(8) Uani 0.477(3) 1 d D P A 2
O33 O 0.2438(3) 0.45922(7) 0.7586(7) 0.0360(8) Uani 0.477(3) 1 d D P A 2
C38 C 0.2507(4) 0.42252(11) 0.8735(12) 0.0401(11) Uani 0.477(3) 1 d D P A 2
H38A H 0.2140 0.4051 0.7439 0.060 Uiso 0.477(3) 1 calc GR P A 2
H38B H 0.2092 0.4218 1.0530 0.060 Uiso 0.477(3) 1 calc GR P A 2
H38C H 0.3335 0.4158 0.9017 0.060 Uiso 0.477(3) 1 calc GR P A 2
O50 O 0.5362(17) 0.6607(5) 0.271(4) 0.035(3) Uani 0.477(3) 1 d D P A 2
C40 C 0.5770(9) 0.6860(5) 0.488(3) 0.027(3) Uani 0.477(3) 1 d D P A 2
H40A H 0.5909 0.6729 0.6668 0.032 Uiso 0.477(3) 1 calc R P A 2
H40B H 0.5192 0.7060 0.5198 0.032 Uiso 0.477(3) 1 calc R P A 2
C41 C 0.6922(11) 0.7011(4) 0.368(4) 0.030(3) Uani 0.477(3) 1 d D P A 2
H41 H 0.6817 0.7111 0.1747 0.036 Uiso 0.477(3) 1 calc R P A 2
C42 C 0.7357(16) 0.7301(4) 0.569(5) 0.031(3) Uani 0.477(3) 1 d D P A 2
C43 C 0.6841(17) 0.7638(5) 0.635(4) 0.036(3) Uani 0.477(3) 1 d D P A 2
H43 H 0.6118 0.7710 0.5513 0.043 Uiso 0.477(3) 1 calc R P A 2
C44 C 0.7416(12) 0.7867(3) 0.827(3) 0.040(2) Uani 0.477(3) 1 d D P A 2
H44 H 0.7074 0.8096 0.8791 0.048 Uiso 0.477(3) 1 calc R P A 2
C45 C 0.8497(8) 0.7758(3) 0.9423(19) 0.038(3) Uani 0.477(3) 1 d D P A 2
H45 H 0.8890 0.7918 1.0686 0.045 Uiso 0.477(3) 1 calc R P A 2
C46 C 0.9002(10) 0.7424(3) 0.877(2) 0.037(2) Uani 0.477(3) 1 d D P A 2
H46 H 0.9729 0.7351 0.9578 0.044 Uiso 0.477(3) 1 calc R P A 2
C47 C 0.8425(11) 0.7199(3) 0.690(2) 0.028(2) Uani 0.477(3) 1 d D P A 2
C48 C 0.8757(7) 0.6839(2) 0.5717(16) 0.0256(16) Uani 0.477(3) 1 d D P A 2
C49 C 0.9759(7) 0.6618(2) 0.6140(16) 0.041(2) Uani 0.477(3) 1 d D P A 2
H49 H 1.0355 0.6692 0.7415 0.050 Uiso 0.477(3) 1 calc R P A 2
C50 C 0.9864(8) 0.6295(2) 0.4686(17) 0.0435(17) Uani 0.477(3) 1 d D P A 2
H50 H 1.0536 0.6144 0.4970 0.052 Uiso 0.477(3) 1 calc R P A 2
C51 C 0.9006(5) 0.61855(16) 0.2811(14) 0.0401(14) Uani 0.477(3) 1 d D P A 2
H51 H 0.9094 0.5960 0.1826 0.048 Uiso 0.477(3) 1 calc R P A 2
C52 C 0.8013(6) 0.64037(17) 0.2358(15) 0.0328(14) Uani 0.477(3) 1 d D P A 2
H52 H 0.7422 0.6330 0.1069 0.039 Uiso 0.477(3) 1 calc R P A 2
C53 C 0.7911(9) 0.6729(2) 0.383(2) 0.0237(18) Uani 0.477(3) 1 d D P A 2

loop_
_atom_site_aniso_label
_atom_site_aniso_U_11
_atom_site_aniso_U_22
_atom_site_aniso_U_33
_atom_site_aniso_U_23
_atom_site_aniso_U_13
_atom_site_aniso_U_12
O4 0.0653(10) 0.0697(10) 0.0214(7) 0.0009(7) 0.0053(6) -0.0231(8)
N2 0.0666(11) 0.0332(8) 0.0215(8) 0.0034(7) 0.0078(8) 0.0035(8)
C9 0.0383(10) 0.0361(9) 0.0239(9) 0.0070(8) 0.0017(8) 0.0081(8)
N1 0.029(3) 0.026(3) 0.049(5) 0.005(3) 0.000(3) 0.003(2)
O1 0.0270(14) 0.0313(13) 0.066(2) 0.0098(13) 0.0088(15) -0.0006(10)
C1 0.024(3) 0.024(3) 0.038(4) 0.006(3) -0.001(3) -0.001(2)
C2 0.031(5) 0.033(4) 0.020(4) -0.014(3) 0.001(3) 0.010(3)
C3 0.036(2) 0.025(2) 0.037(2) 0.0023(17) 0.0067(19) 0.0040(16)
C4 0.0309(19) 0.037(2) 0.040(2) -0.0005(19) -0.0019(18) 0.0049(16)
C5 0.0244(19) 0.035(3) 0.051(3) 0.002(3) 0.0019(19) -0.0023(19)
C6 0.023(3) 0.030(2) 0.038(2) 0.0019(17) 0.001(2) -0.003(2)
C7 0.033(2) 0.0351(19) 0.043(2) 0.0041(16) -0.0033(17) -0.0067(17)
O2 0.0414(17) 0.0559(18) 0.099(3) 0.0300(18) 0.0165(18) -0.0053(13)
O3 0.052(4) 0.038(3) 0.053(5) 0.008(3) -0.001(4) 0.006(3)
C8 0.051(3) 0.032(2) 0.052(3) 0.005(2) -0.008(2) -0.0081(18)
O5 0.038(3) 0.030(3) 0.012(4) 0.001(2) 0.001(3) 0.008(2)
C10 0.054(6) 0.029(4) 0.028(5) -0.006(3) -0.014(4) 0.003(3)
C11 0.028(3) 0.026(5) 0.018(4) -0.001(4) -0.003(2) 0.004(3)
C12 0.028(3) 0.025(6) 0.026(4) -0.001(4) 0.006(3) -0.002(4)
C13 0.036(4) 0.034(6) 0.047(5) -0.009(4) 0.005(3) 0.003(4)
C14 0.041(4) 0.033(4) 0.047(3) -0.015(4) 0.010(3) -0.012(3)
C15 0.044(4) 0.043(5) 0.031(3) -0.016(3) 0.010(3) -0.021(3)
C16 0.033(5) 0.034(6) 0.033(4) -0.002(4) 0.001(3) -0.012(4)
C17 0.028(3) 0.024(5) 0.027(4) 0.001(3) -0.001(3) -0.009(4)
C18 0.029(2) 0.024(5) 0.026(3) 0.002(3) 0.000(2) -0.014(3)
C19 0.029(2) 0.039(4) 0.044(3) 0.014(3) -0.004(2) -0.001(2)
C20 0.036(3) 0.039(5) 0.057(5) 0.010(4) 0.001(3) 0.009(3)
C21 0.043(4) 0.027(3) 0.056(4) 0.005(3) 0.010(3) 0.008(3)
C22 0.039(4) 0.033(4) 0.041(3) -0.003(3) 0.002(2) -0.004(3)
C23 0.041(4) 0.018(4) 0.030(4) -0.001(3) 0.009(3) 0.000(3)
N31 0.022(3) 0.025(3) 0.042(5) 0.000(2) 0.005(3) -0.004(2)
O31 0.0392(16) 0.0299(13) 0.0337(17) -0.0017(12) 0.0063(15) -0.0011(12)
C31 0.028(3) 0.029(3) 0.033(4) 0.001(3) -0.005(3) 0.001(2)
C32 0.042(6) 0.062(8) 0.030(6) 0.000(5) 0.004(4) -0.019(6)
C33 0.038(3) 0.021(2) 0.064(4) 0.002(2) 0.007(3) 0.0093(18)
C34 0.025(2) 0.036(3) 0.071(4) 0.005(3) 0.009(2) 0.006(2)
C35 0.028(3) 0.032(2) 0.050(3) 0.001(2) 0.006(2) -0.001(2)
C36 0.025(2) 0.029(2) 0.031(2) -0.0017(18) 0.006(2) -0.003(2)
C37 0.019(4) 0.026(4) 0.029(4) -0.007(3) 0.000(3) -0.007(3)
O32 0.0566(19) 0.0276(14) 0.0489(18) 0.0011(13) 0.0095(16) 0.0021(13)
O33 0.0410(16) 0.0293(15) 0.0379(18) 0.0079(13) 0.0039(15) -0.0051(12)
C38 0.048(3) 0.029(2) 0.043(3) 0.009(2) -0.003(2) -0.0133(18)
O50 0.047(4) 0.041(4) 0.017(6) 0.004(3) -0.004(3) 0.001(3)
C40 0.016(4) 0.036(6) 0.028(6) 0.007(4) 0.014(3) 0.002(3)
C41 0.037(4) 0.032(5) 0.022(4) -0.006(4) 0.004(3) -0.002(3)
C42 0.030(3) 0.035(8) 0.028(6) 0.003(5) 0.006(3) 0.000(5)
C43 0.036(6) 0.046(9) 0.025(4) -0.005(5) 0.002(4) -0.014(6)
C44 0.049(4) 0.031(5) 0.041(4) -0.005(5) 0.015(3) -0.009(4)
C45 0.041(6) 0.041(8) 0.031(4) -0.020(5) 0.009(3) -0.017(5)
C46 0.031(3) 0.040(6) 0.039(5) -0.003(4) 0.007(3) -0.008(4)
C47 0.034(4) 0.022(6) 0.028(4) -0.007(4) 0.005(3) -0.013(4)
C48 0.027(3) 0.026(4) 0.024(3) -0.006(2) -0.002(3) -0.006(3)
C49 0.034(4) 0.048(6) 0.042(4) -0.009(4) 0.002(3) -0.004(4)
C50 0.041(4) 0.045(5) 0.045(4) 0.004(3) 0.009(3) 0.012(3)
C51 0.042(3) 0.031(3) 0.048(3) -0.001(3) 0.015(3) -0.003(2)
C52 0.036(3) 0.028(3) 0.034(3) -0.003(3) 0.005(2) -0.001(2)
C53 0.029(3) 0.021(5) 0.020(3) -0.002(3) 0.006(2) 0.003(3)

loop_
_atom_type_symbol
_atom_type_description
_atom_type_scat_dispersion_real
_atom_type_scat_dispersion_imag
_atom_type_scat_source
C C 0.0150 0.0070 'International Tables Vol C Tables 4.2.6.8 and 6.1.1.4'
H H 0.0000 0.0000 'International Tables Vol C Tables 4.2.6.8 and 6.1.1.4'
N N 0.0250 0.0140 'International Tables Vol C Tables 4.2.6.8 and 6.1.1.4'
O O 0.0410 0.0250 'International Tables Vol C Tables 4.2.6.8 and 6.1.1.4'

loop_
_geom_angle_atom_site_label_1
_geom_angle_atom_site_label_2
_geom_angle_atom_site_label_3
_geom_angle
C9 N2 H2A 120.4
C9 N2 H2B 117.2
C9 N2 C2 119.2(6)
C9 N2 C32 125.5(7)
C2 N2 H2A 120.4
C32 N2 H2B 117.2
O4 C9 N2 124.97(18)
O4 C9 O5 119.0(7)
O4 C9 O50 127.9(8)
N2 C9 O5 115.9(7)
N2 C9 O50 107.0(8)
C1 N1 H1 118.2
C1 N1 C6 123.5(7)
C6 N1 H1 118.2
N1 C1 C2 112.7(8)
O1 C1 N1 123.3(8)
O1 C1 C2 124.0(8)
N2 C2 C1 109.5(8)
N2 C2 H2 112.3
N2 C2 C3 101.4(8)
C1 C2 H2 112.3
C1 C2 C3 108.5(9)
C3 C2 H2 112.3
C2 C3 H3 118.6
C4 C3 C2 122.8(5)
C4 C3 H3 118.6
C3 C4 H4 115.7
C3 C4 C5 128.6(4)
C5 C4 H4 115.7
C4 C5 H5A 108.5
C4 C5 H5B 108.5
C4 C5 C6 115.1(3)
H5A C5 H5B 107.5
C6 C5 H5A 108.5
C6 C5 H5B 108.5
N1 C6 C5 111.8(6)
N1 C6 H6 107.5
N1 C6 C7 111.8(6)
C5 C6 H6 107.5
C7 C6 C5 110.4(4)
C7 C6 H6 107.5
O2 C7 C6 122.7(4)
O2 C7 O3 125.2(6)
O3 C7 C6 112.0(6)
C7 O3 C8 116.9(7)
O3 C8 H8A 109.5
O3 C8 H8B 109.5
O3 C8 H8C 109.5
H8A C8 H8B 109.5
H8A C8 H8C 109.5
H8B C8 H8C 109.5
C9 O5 C10 122.3(12)
O5 C10 H10A 108.8
O5 C10 H10B 108.8
O5 C10 C11 113.7(10)
H10A C10 H10B 107.7
C11 C10 H10A 108.8
C11 C10 H10B 108.8
C10 C11 H11 109.9
C10 C11 C23 114.0(10)
C12 C11 C10 112.3(12)
C12 C11 H11 109.9
C12 C11 C23 100.4(8)
C23 C11 H11 109.9
C13 C12 C11 130.4(11)
C13 C12 C17 117.6(12)
C17 C12 C11 112.0(9)
C12 C13 H13 119.2
C12 C13 C14 121.6(13)
C14 C13 H13 119.2
C13 C14 H14 120.3
C13 C14 C15 119.4(10)
C15 C14 H14 120.3
C14 C15 H15 120.1
C16 C15 C14 119.9(8)
C16 C15 H15 120.1
C15 C16 H16 120.3
C17 C16 C15 119.5(8)
C17 C16 H16 120.3
C12 C17 C18 107.3(8)
C16 C17 C12 121.8(9)
C16 C17 C18 130.9(8)
C19 C18 C17 131.8(7)
C23 C18 C17 108.4(6)
C23 C18 C19 119.8(7)
C18 C19 H19 120.4
C20 C19 C18 119.3(6)
C20 C19 H19 120.4
C19 C20 H20 119.2
C21 C20 C19 121.5(6)
C21 C20 H20 119.2
C20 C21 H21 120.1
C20 C21 C22 119.8(6)
C22 C21 H21 120.1
C21 C22 H22 120.4
C23 C22 C21 119.2(7)
C23 C22 H22 120.4
C18 C23 C11 111.4(7)
C22 C23 C11 128.3(8)
C22 C23 C18 120.3(8)
C31 N31 H31 117.4
C31 N31 C36 125.3(7)
C36 N31 H31 117.4
N31 C31 C32 119.0(9)
O31 C31 N31 123.5(8)
O31 C31 C32 117.4(9)
N2 C32 C31 115.2(9)
N2 C32 H32 103.4
N2 C32 C33 121.7(9)
C31 C32 H32 103.4
C31 C32 C33 107.3(9)
C33 C32 H32 103.4
C32 C33 H33 115.0
C34 C33 C32 130.0(6)
C34 C33 H33 115.0
C33 C34 H34 115.5
C33 C34 C35 129.0(4)
C35 C34 H34 115.5
C34 C35 H35A 108.6
C34 C35 H35B 108.6
C34 C35 C36 114.5(4)
H35A C35 H35B 107.6
C36 C35 H35A 108.6
C36 C35 H35B 108.6
N31 C36 C35 111.4(7)
N31 C36 H36 108.6
N31 C36 C37 109.5(7)
C35 C36 H36 108.6
C35 C36 C37 110.1(5)
C37 C36 H36 108.6
O32 C37 C36 122.0(11)
O32 C37 O33 128.1(13)
O33 C37 C36 109.9(8)
C37 O33 C38 115.2(7)
O33 C38 H38A 109.5
O33 C38 H38B 109.5
O33 C38 H38C 109.5
H38A C38 H38B 109.5
H38A C38 H38C 109.5
H38B C38 H38C 109.5
C9 O50 C40 107.1(13)
O50 C40 H40A 111.1
O50 C40 H40B 111.1
O50 C40 C41 103.2(10)
H40A C40 H40B 109.1
C41 C40 H40A 111.1
C41 C40 H40B 111.1
C40 C41 H41 112.1
C42 C41 C40 106.8(14)
C42 C41 H41 112.1
C42 C41 C53 101.5(10)
C53 C41 C40 111.8(11)
C53 C41 H41 112.1
C43 C42 C41 128.3(12)
C43 C42 C47 120.2(12)
C47 C42 C41 111.5(11)
C42 C43 H43 120.8
C42 C43 C44 118.4(12)
C44 C43 H43 120.8
C43 C44 H44 120.1
C43 C44 C45 119.8(9)
C45 C44 H44 120.1
C44 C45 H45 119.2
C46 C45 C44 121.5(8)
C46 C45 H45 119.2
C45 C46 H46 120.9
C47 C46 C45 118.2(9)
C47 C46 H46 120.9
C42 C47 C48 107.1(9)
C46 C47 C42 121.9(9)
C46 C47 C48 130.9(9)
C49 C48 C47 131.0(7)
C53 C48 C47 109.5(7)
C53 C48 C49 119.4(7)
C48 C49 H49 120.5
C50 C49 C48 119.1(7)
C50 C49 H49 120.5
C49 C50 H50 119.5
C49 C50 C51 121.0(7)
C51 C50 H50 119.5
C50 C51 H51 119.8
C50 C51 C52 120.4(6)
C52 C51 H51 119.8
C51 C52 H52 120.8
C53 C52 C51 118.3(7)
C53 C52 H52 120.8
C48 C53 C41 110.3(8)
C52 C53 C41 127.9(9)
C52 C53 C48 121.7(7)

loop_
_geom_bond_atom_site_label_1
_geom_bond_atom_site_label_2
_geom_bond_distance
O4 C9 1.212(2)
N2 H2A 0.8800
N2 H2B 0.8800
N2 C9 1.333(3)
N2 C2 1.400(11)
N2 C32 1.489(12)
C9 O5 1.361(11)
C9 O50 1.348(14)
N1 H1 0.8800
N1 C1 1.348(10)
N1 C6 1.450(9)
O1 C1 1.226(9)
C1 C2 1.492(11)
C2 H2 1.0000
C2 C3 1.569(12)
C3 H3 0.9500
C3 C4 1.330(6)
C4 H4 0.9500
C4 C5 1.499(6)
C5 H5A 0.9900
C5 H5B 0.9900
C5 C6 1.524(7)
C6 H6 1.0000
C6 C7 1.521(5)
C7 O2 1.209(5)
C7 O3 1.308(10)
O3 C8 1.465(11)
C8 H8A 0.9800
C8 H8B 0.9800
C8 H8C 0.9800
O5 C10 1.445(13)
C10 H10A 0.9900
C10 H10B 0.9900
C10 C11 1.507(12)
C11 H11 1.0000
C11 C12 1.502(12)
C11 C23 1.517(11)
C12 C13 1.375(12)
C12 C17 1.408(12)
C13 H13 0.9500
C13 C14 1.381(13)
C14 H14 0.9500
C14 C15 1.395(13)
C15 H15 0.9500
C15 C16 1.386(8)
C16 H16 0.9500
C16 C17 1.367(10)
C17 C18 1.461(8)
C18 C19 1.397(9)
C18 C23 1.395(9)
C19 H19 0.9500
C19 C20 1.374(8)
C20 H20 0.9500
C20 C21 1.372(10)
C21 H21 0.9500
C21 C22 1.405(9)
C22 H22 0.9500
C22 C23 1.385(8)
N31 H31 0.8800
N31 C31 1.342(12)
N31 C36 1.448(9)
O31 C31 1.215(9)
C31 C32 1.518(13)
C32 H32 1.0000
C32 C33 1.538(12)
C33 H33 0.9500
C33 C34 1.328(7)
C34 H34 0.9500
C34 C35 1.502(6)
C35 H35A 0.9900
C35 H35B 0.9900
C35 C36 1.524(6)
C36 H36 1.0000
C36 C37 1.561(15)
C37 O32 1.195(13)
C37 O33 1.301(14)
O33 C38 1.444(5)
C38 H38A 0.9800
C38 H38B 0.9800
C38 H38C 0.9800
O50 C40 1.463(14)
C40 H40A 0.9900
C40 H40B 0.9900
C40 C41 1.531(14)
C41 H41 1.0000
C41 C42 1.509(13)
C41 C53 1.522(13)
C42 C43 1.393(12)
C42 C47 1.395(13)
C43 H43 0.9500
C43 C44 1.403(13)
C44 H44 0.9500
C44 C45 1.403(13)
C45 H45 0.9500
C45 C46 1.379(9)
C46 H46 0.9500
C46 C47 1.373(11)
C47 C48 1.475(7)
C48 C49 1.407(10)
C48 C53 1.379(9)
C49 H49 0.9500
C49 C50 1.370(9)
C50 H50 0.9500
C50 C51 1.382(9)
C51 H51 0.9500
C51 C52 1.395(9)
C52 H52 0.9500
C52 C53 1.378(8)

loop_
_geom_hbond_atom_site_label_D
_geom_hbond_atom_site_label_H
_geom_hbond_atom_site_label_A
_geom_hbond_distance_DH
_geom_hbond_distance_HA
_geom_hbond_distance_DA
_geom_hbond_angle_DHA
_geom_hbond_site_symmetry_A
N2 H2B O4 0.88 1.96 2.802(2) 159.4 1_554
N1 H1 O1 0.88 2.09 2.942(9) 162.9 2_665
N31 H31 O31 0.88 2.47 3.293(9) 156.1 2_665
